data_7249759
loop_
_publ_author_name
'Nagdeve, Rahul D.'
'Thakur, Jyoti Swarup'
'Chandrashekharappa, Sandeep'
'Mondal, Pradip Kumar'
'Deb, Pran Kishore'
'Polentarutti, Maurizio'
'Bairagi, Keshab M.'
'Rakshit, Gourav'
'Alwassil, Osama I.'
'Pillay, Melendhran'
'Venugopala , Katharigatta N.'
'Nayak, Susanta K.'

_publ_section_title
;
 Structural Analysis, In Vitro Anti-tubercular Activities, and In Silico
 ADMET Evaluation of Ethyl 7-Methoxy-3-(4-Substituted
 Benzoyl)indolizine-1-carboxylates
;
_journal_name_full CrystEngComm
_journal_paper_doi 10.1039/D4CE01018C
_journal_year 2025
_chemical_formula_moiety 'C22 H20 N2 O8'
_chemical_formula_sum 'C22 H20 N2 O8'
_chemical_formula_weight 440.40
_chemical_melting_point 184
_chemical_name_common Indolizine
_chemical_name_systematic
;
diethyl 7-methoxy-3-(4-nitrobenzoyl)indolizine-1,2-dicarboxylate
;
_space_group_crystal_system monoclinic
_space_group_IT_number 14
_space_group_name_Hall '-P 2yn'
_space_group_name_H-M_alt 'P 1 21/n 1'
_atom_sites_solution_hydrogens difmap
_audit_creation_method SHELXL-2018/3
_audit_update_record
;
2024-12-01 deposited with the CCDC.	2024-12-12 downloaded from the CCDC.
;
_cell_angle_alpha 90
_cell_angle_beta 100.91(3)
_cell_angle_gamma 90
_cell_formula_units_Z 8
_cell_length_a 11.833(2)
_cell_length_b 17.576(4)
_cell_length_c 19.870(4)
_cell_measurement_reflns_used 69300
_cell_measurement_temperature 100(2)
_cell_measurement_theta_max 29.8
_cell_measurement_theta_min 1.5
_cell_volume 4057.8(15)
_computing_cell_refinement 'XDS (Kabsch, 2010)'
_computing_data_collection 'Elettra Synchrotron - XRD1 BL'
_computing_data_reduction 'XDS (Kabsch, 2010)'
_computing_structure_refinement 'SHELXL-2018/3 (Sheldrick, 2018)'
_computing_structure_solution 'SHELXT 2018/2 (Sheldrick, 2018)'
_diffrn_ambient_temperature 100(2)
_diffrn_measured_fraction_theta_full 0.997
_diffrn_measured_fraction_theta_max 0.997
_diffrn_measurement_device_type 'Huber Kappa Goniometer, Pilatus 2M detector'
_diffrn_measurement_method 'Rotating crystal'
_diffrn_radiation_type Synchrotron
_diffrn_radiation_wavelength 0.700
_diffrn_reflns_av_R_equivalents 0.0360
_diffrn_reflns_av_unetI/netI 0.0230
_diffrn_reflns_Laue_measured_fraction_full 0.997
_diffrn_reflns_Laue_measured_fraction_max 0.997
_diffrn_reflns_limit_h_max 14
_diffrn_reflns_limit_h_min -16
_diffrn_reflns_limit_k_max 24
_diffrn_reflns_limit_k_min -24
_diffrn_reflns_limit_l_max 28
_diffrn_reflns_limit_l_min -28
_diffrn_reflns_number 69300
_diffrn_reflns_point_group_measured_fraction_full 0.997
_diffrn_reflns_point_group_measured_fraction_max 0.997
_diffrn_reflns_theta_full 24.835
_diffrn_reflns_theta_max 29.756
_diffrn_reflns_theta_min 1.536
_diffrn_source Synchrotron
_exptl_absorpt_coefficient_mu 0.106
_exptl_absorpt_correction_T_max 0.948
_exptl_absorpt_correction_T_min 0.939
_exptl_absorpt_correction_type multi-scan
_exptl_absorpt_process_details 'SADABS (Sheldrick, 2001)'
_exptl_crystal_colour colorless
_exptl_crystal_density_diffrn 1.442
_exptl_crystal_density_meas 1.44
_exptl_crystal_description Cubed
_exptl_crystal_F_000 1840
_exptl_crystal_size_max 0.100
_exptl_crystal_size_mid 0.050
_exptl_crystal_size_min 0.020
_exptl_transmission_factor_max 0.948
_exptl_transmission_factor_min 0.989
_refine_diff_density_max 1.108
_refine_diff_density_min -0.537
_refine_diff_density_rms 0.075
_refine_ls_extinction_coef 0.0027(3)
_refine_ls_extinction_method 'SHELXL-2018/3 (Sheldrick 2018)'
_refine_ls_goodness_of_fit_ref 1.037
_refine_ls_hydrogen_treatment refall
_refine_ls_matrix_type full
_refine_ls_number_parameters 536
_refine_ls_number_reflns 12079
_refine_ls_number_restraints 163
_refine_ls_restrained_S_all 1.187
_refine_ls_R_factor_all 0.0628
_refine_ls_R_factor_gt 0.0470
_refine_ls_shift/su_max 0.001
_refine_ls_shift/su_mean 0.000
_refine_ls_structure_factor_coef Fsqd
_refine_ls_weighting_details 'w=1/[\s^2^(Fo^2^)+(0.0586P)^2^+1.6491P] where P=(Fo^2^+2Fc^2^)/3'
_refine_ls_weighting_scheme calc
_refine_ls_wR_factor_gt 0.1189
_refine_ls_wR_factor_ref 0.1290
_reflns_Friedel_coverage 0.000
_reflns_number_gt 9381
_reflns_number_total 12079
_reflns_threshold_expression 'I > 2\s(I)'
_cod_data_source_file d4ce01018c2.cif
_cod_data_source_block 5h
_cod_original_sg_symbol_H-M 'P 21/n'
_cod_database_code 7249759
_shelx_shelxl_version_number 2018/3
_shelx_space_group_comment
;
The symmetry employed for this shelxl refinement is uniquely defined
by the following loop, which should always be used as a source of
symmetry information in preference to the above space-group names.
They are only intended as comments.
;
_shelx_estimated_absorpt_t_min 0.989
_shelx_estimated_absorpt_t_max 0.998

loop_
_space_group_symop_operation_xyz
'x, y, z'
'-x+1/2, y+1/2, -z+1/2'
'-x, -y, -z'
'x-1/2, -y-1/2, z-1/2'

loop_
_atom_site_label
_atom_site_type_symbol
_atom_site_fract_x
_atom_site_fract_y
_atom_site_fract_z
_atom_site_U_iso_or_equiv
_atom_site_adp_type
_atom_site_occupancy
_atom_site_site_symmetry_order
_atom_site_calc_flag
_atom_site_refinement_flags_posn
_atom_site_refinement_flags_adp
_atom_site_refinement_flags_occupancy
_atom_site_disorder_assembly
_atom_site_disorder_group
O6B O -0.54629(8) 0.23092(6) 0.05353(5) 0.0303(2) Uani 1 1 d . . . . .
O4B O 0.08087(8) 0.38860(6) 0.17205(5) 0.02801(19) Uani 1 1 d . . . . .
O3B O 0.12802(8) 0.34028(6) 0.07602(5) 0.0286(2) Uani 1 1 d . . . . .
O6A O 1.55966(8) 0.37058(6) 0.46036(5) 0.0301(2) Uani 1 1 d . . . . .
O2B O -0.08305(9) 0.46559(5) 0.06820(5) 0.0311(2) Uani 1 1 d . . . . .
O5B O -0.02925(9) 0.09915(5) 0.10513(6) 0.0314(2) Uani 1 1 d . . . . .
O4A O 0.92478(9) 0.24616(6) 0.29417(5) 0.0325(2) Uani 1 1 d . . . . .
O5A O 1.04533(9) 0.50193(6) 0.42278(6) 0.0350(2) Uani 1 1 d . . . . .
O3A O 0.88076(9) 0.25784(6) 0.39922(5) 0.0333(2) Uani 1 1 d . . . . .
O7B1 O 0.50210(10) 0.25439(7) 0.28533(6) 0.0420(3) Uani 1 1 d . . . . .
O1B O -0.26899(10) 0.45884(6) 0.07892(8) 0.0456(3) Uani 1 1 d . . . . .
O1A O 1.28055(10) 0.14719(6) 0.40075(8) 0.0473(3) Uani 1 1 d . . . . .
N1A N 1.20750(9) 0.38288(6) 0.41421(6) 0.0245(2) Uani 1 1 d . . . . .
N1B N -0.19418(9) 0.22142(6) 0.08972(6) 0.0233(2) Uani 1 1 d . . . . .
O7A1 O 0.52349(11) 0.39528(8) 0.19737(6) 0.0467(3) Uani 1 1 d . . . . .
O2A O 1.08839(10) 0.13887(6) 0.37751(9) 0.0549(4) Uani 1 1 d . . . . .
O7B2 O 0.54701(10) 0.17016(9) 0.21564(7) 0.0515(3) Uani 1 1 d . . . . .
O7A2 O 0.46983(10) 0.43577(9) 0.28886(7) 0.0533(3) Uani 1 1 d . . . . .
N2B N 0.47663(11) 0.20792(8) 0.23903(6) 0.0338(3) Uani 1 1 d . . . . .
N2A N 0.54428(11) 0.41885(8) 0.25636(7) 0.0362(3) Uani 1 1 d . . . . .
C5B C -0.24556(11) 0.29241(7) 0.08130(6) 0.0240(2) Uani 1 1 d . . . . .
C11B C 0.06271(11) 0.34595(7) 0.11538(7) 0.0247(2) Uani 1 1 d . . . . .
C4B C -0.36618(11) 0.29891(8) 0.06783(7) 0.0263(2) Uani 1 1 d . . . . .
C1OB C -0.05182(11) 0.30768(7) 0.10601(6) 0.0236(2) Uani 1 1 d . . . . .
C5A C 1.25768(11) 0.31188(7) 0.41406(6) 0.0249(2) Uani 1 1 d . . . . .
C14B C -0.07383(11) 0.22954(7) 0.10662(6) 0.0235(2) Uani 1 1 d . . . . .
C21B C 0.20996(11) 0.14210(7) 0.12359(7) 0.0260(2) Uani 1 1 d . . . . .
C6B C -0.15647(11) 0.34683(7) 0.09012(7) 0.0252(2) Uani 1 1 d . . . . .
C16B C 0.12578(11) 0.17860(7) 0.15237(7) 0.0251(2) Uani 1 1 d . . . . .
C14A C 1.08741(11) 0.37696(7) 0.39317(7) 0.0251(2) Uani 1 1 d . . . . .
C11A C 0.94619(11) 0.26554(7) 0.36051(7) 0.0267(2) Uani 1 1 d . . . . .
C10A C 1.06380(11) 0.29972(7) 0.38060(7) 0.0254(2) Uani 1 1 d . . . . .
C1B C -0.25989(11) 0.15609(7) 0.08331(7) 0.0259(2) Uani 1 1 d . . . . .
C3B C -0.43070(11) 0.23337(8) 0.06339(7) 0.0260(2) Uani 1 1 d . . . . .
C15B C 0.00258(11) 0.16513(7) 0.11983(7) 0.0250(2) Uani 1 1 d . . . . .
C3A C 1.44350(11) 0.36890(8) 0.44442(7) 0.0266(2) Uani 1 1 d . . . . .
C20B C 0.32545(12) 0.15068(8) 0.15197(7) 0.0277(3) Uani 1 1 d . . . . .
C4A C 1.37805(11) 0.30413(8) 0.43021(7) 0.0263(2) Uani 1 1 d . . . . .
C16A C 0.89070(11) 0.43563(7) 0.35570(7) 0.0265(2) Uani 1 1 d . . . . .
C17A C 0.80302(12) 0.45611(8) 0.39039(7) 0.0277(3) Uani 1 1 d . . . . .
C15A C 1.01265(12) 0.44188(7) 0.39302(7) 0.0269(2) Uani 1 1 d . . . . .
C2B C -0.37615(11) 0.16120(8) 0.07022(7) 0.0268(2) Uani 1 1 d . . . . .
C19B C 0.35398(11) 0.19654(8) 0.20943(7) 0.0279(3) Uani 1 1 d . . . . .
C19A C 0.66550(12) 0.42685(8) 0.29035(7) 0.0290(3) Uani 1 1 d . . . . .
C6A C 1.16759(11) 0.25896(7) 0.39390(7) 0.0258(2) Uani 1 1 d . . . . .
C1A C 1.27404(12) 0.44719(8) 0.42840(7) 0.0277(3) Uani 1 1 d . . . . .
C18A C 0.68886(12) 0.45168(8) 0.35775(7) 0.0290(3) Uani 1 1 d . . . . .
C17B C 0.15700(12) 0.22238(8) 0.21138(7) 0.0289(3) Uani 1 1 d . . . . .
C2A C 1.39002(12) 0.44113(8) 0.44289(7) 0.0289(3) Uani 1 1 d . . . . .
C7B C -0.17726(12) 0.42859(8) 0.07898(7) 0.0290(3) Uani 1 1 d . . . . .
C18B C 0.27266(12) 0.23231(8) 0.24023(7) 0.0300(3) Uani 1 1 d . . . . .
C7A C 1.18711(12) 0.17689(8) 0.39129(8) 0.0303(3) Uani 1 1 d . . . . .
C20A C 0.75006(13) 0.40920(8) 0.25365(7) 0.0311(3) Uani 1 1 d . . . . .
C21A C 0.86415(12) 0.41351(8) 0.28701(7) 0.0301(3) Uani 1 1 d . . . . .
C12B C 0.18262(13) 0.43715(9) 0.18072(8) 0.0332(3) Uani 1 1 d . . . . .
C22A C 1.62007(13) 0.30099(8) 0.45268(8) 0.0318(3) Uani 1 1 d . . . . .
C22B C -0.60644(13) 0.30232(9) 0.04764(9) 0.0332(3) Uani 1 1 d . . . . .
C12A C 0.81263(13) 0.21164(9) 0.26782(8) 0.0342(3) Uani 1 1 d . . . . .
C13A C 0.82466(15) 0.12670(10) 0.26396(9) 0.0393(3) Uani 1 1 d . . . . .
C8B C -0.09459(16) 0.54758(8) 0.05791(9) 0.0386(3) Uani 1 1 d . . . . .
C13B C 0.18918(16) 0.47833(11) 0.24739(9) 0.0416(4) Uani 1 1 d . . . . .
C9B C -0.0767(2) 0.58840(10) 0.12472(12) 0.0541(5) Uani 1 1 d . . . . .
C8A C 1.09513(18) 0.05645(10) 0.37336(17) 0.0730(8) Uani 1 1 d . . . . .
H8A1 H 1.176514 0.039775 0.382672 0.088 Uiso 1 1 calc R U . . .
H8A2 H 1.058722 0.038790 0.327004 0.088 Uiso 1 1 calc R U . . .
C9A C 1.0334(3) 0.02445(13) 0.42561(14) 0.0816(9) Uani 1 1 d . . . . .
H9A3 H 1.070883 0.041755 0.471290 0.122 Uiso 1 1 calc R U . . .
H9A1 H 1.035508 -0.031242 0.423832 0.122 Uiso 1 1 calc R U . . .
H9A2 H 0.953261 0.041773 0.416125 0.122 Uiso 1 1 calc R U . . .
H4B H -0.4000(16) 0.3498(11) 0.0632(9) 0.035(5) Uiso 1 1 d . . . . .
H21B H 0.1884(15) 0.1118(10) 0.0833(9) 0.029(4) Uiso 1 1 d . . . . .
H1B H -0.2189(15) 0.1073(10) 0.0883(9) 0.031(4) Uiso 1 1 d . . . . .
H20B H 0.3879(16) 0.1267(10) 0.1321(9) 0.033(4) Uiso 1 1 d . . . . .
H4A H 1.4131(16) 0.2540(11) 0.4312(9) 0.035(5) Uiso 1 1 d . . . . .
H17A H 0.8225(16) 0.4720(11) 0.4382(10) 0.038(5) Uiso 1 1 d . . . . .
H2B H -0.4251(17) 0.1161(11) 0.0653(10) 0.037(5) Uiso 1 1 d . . . . .
H1A H 1.2321(16) 0.4934(11) 0.4261(10) 0.039(5) Uiso 1 1 d . . . . .
H18A H 0.6245(16) 0.4666(11) 0.3816(10) 0.037(5) Uiso 1 1 d . . . . .
H17B H 0.0988(16) 0.2432(11) 0.2334(10) 0.036(5) Uiso 1 1 d . . . . .
H2A H 1.4355(16) 0.4870(11) 0.4518(9) 0.036(5) Uiso 1 1 d . . . . .
H18B H 0.2952(16) 0.2635(11) 0.2815(10) 0.035(5) Uiso 1 1 d . . . . .
H20A H 0.7311(18) 0.3938(12) 0.2068(11) 0.045(5) Uiso 1 1 d . . . . .
H21A H 0.9246(18) 0.3999(11) 0.2612(10) 0.043(5) Uiso 1 1 d . . . . .
H12C H 0.1715(16) 0.4718(11) 0.1401(10) 0.038(5) Uiso 1 1 d . . . . .
H12D H 0.2490(18) 0.4037(12) 0.1818(10) 0.043(5) Uiso 1 1 d . . . . .
H22A H 1.5990(17) 0.2804(11) 0.4046(10) 0.041(5) Uiso 1 1 d . . . . .
H22B H 1.6000(17) 0.2623(11) 0.4848(10) 0.041(5) Uiso 1 1 d . . . . .
H22C H 1.7050(17) 0.3150(11) 0.4611(10) 0.040(5) Uiso 1 1 d . . . . .
H22D H -0.5918(17) 0.3272(11) 0.0073(11) 0.042(5) Uiso 1 1 d . . . . .
H22E H -0.5864(16) 0.3320(11) 0.0902(10) 0.035(5) Uiso 1 1 d . . . . .
H22F H -0.6908(18) 0.2887(12) 0.0438(10) 0.045(5) Uiso 1 1 d . . . . .
H12A H 0.7882(16) 0.2358(11) 0.2209(10) 0.038(5) Uiso 1 1 d . . . . .
H12B H 0.7602(16) 0.2256(10) 0.2987(9) 0.033(4) Uiso 1 1 d . . . . .
H13A H 0.7478(19) 0.1055(12) 0.2402(11) 0.051(6) Uiso 1 1 d . . . . .
H13B H 0.8427(19) 0.1072(13) 0.3083(12) 0.054(6) Uiso 1 1 d . . . . .
H13C H 0.8852(18) 0.1119(12) 0.2350(11) 0.046(5) Uiso 1 1 d . . . . .
H8B1 H -0.172(2) 0.5573(12) 0.0285(11) 0.050(6) Uiso 1 1 d . . . . .
H8B2 H -0.032(2) 0.5627(14) 0.0335(13) 0.065(7) Uiso 1 1 d . . . . .
H13E H 0.251(2) 0.5148(15) 0.2537(13) 0.071(7) Uiso 1 1 d . . . . .
H13F H 0.202(2) 0.4414(15) 0.2857(14) 0.069(7) Uiso 1 1 d . . . . .
H13D H 0.117(2) 0.5084(13) 0.2507(12) 0.059(6) Uiso 1 1 d . . . . .
H9B1 H -0.087(2) 0.6475(16) 0.1141(14) 0.074(8) Uiso 1 1 d . . . . .
H9B2 H 0.016(3) 0.5800(17) 0.1495(16) 0.098(10) Uiso 1 1 d . . . . .
H9B3 H -0.144(3) 0.5701(19) 0.1493(17) 0.102(10) Uiso 1 1 d . . . . .

loop_
_atom_site_aniso_label
_atom_site_aniso_U_11
_atom_site_aniso_U_22
_atom_site_aniso_U_33
_atom_site_aniso_U_23
_atom_site_aniso_U_13
_atom_site_aniso_U_12
O6B 0.0210(4) 0.0297(5) 0.0395(5) -0.0003(4) 0.0038(4) -0.0005(4)
O4B 0.0253(4) 0.0302(5) 0.0293(4) -0.0057(4) 0.0071(4) -0.0058(4)
O3B 0.0278(5) 0.0285(5) 0.0313(5) -0.0015(4) 0.0099(4) -0.0005(4)
O6A 0.0235(4) 0.0289(5) 0.0356(5) 0.0003(4) -0.0004(4) -0.0007(4)
O2B 0.0327(5) 0.0219(4) 0.0404(5) 0.0018(4) 0.0111(4) -0.0021(4)
O5B 0.0282(5) 0.0227(4) 0.0443(6) -0.0017(4) 0.0092(4) -0.0004(4)
O4A 0.0277(5) 0.0393(5) 0.0314(5) -0.0091(4) 0.0082(4) -0.0089(4)
O5A 0.0305(5) 0.0274(5) 0.0465(6) -0.0083(4) 0.0057(4) -0.0011(4)
O3A 0.0314(5) 0.0386(5) 0.0315(5) -0.0006(4) 0.0100(4) -0.0063(4)
O7B1 0.0351(6) 0.0433(6) 0.0425(6) -0.0040(5) -0.0053(5) -0.0027(5)
O1B 0.0314(5) 0.0266(5) 0.0789(9) 0.0057(5) 0.0106(6) 0.0045(4)
O1A 0.0300(5) 0.0265(5) 0.0825(9) -0.0005(5) 0.0032(6) 0.0008(4)
N1A 0.0247(5) 0.0213(5) 0.0267(5) 0.0004(4) 0.0026(4) -0.0019(4)
N1B 0.0220(5) 0.0214(5) 0.0271(5) 0.0002(4) 0.0058(4) -0.0005(4)
O7A1 0.0387(6) 0.0606(8) 0.0366(6) -0.0034(5) -0.0037(5) -0.0014(6)
O2A 0.0298(6) 0.0235(5) 0.1135(12) -0.0143(6) 0.0192(7) -0.0050(4)
O7B2 0.0255(5) 0.0838(10) 0.0436(6) -0.0110(6) 0.0023(5) 0.0092(6)
O7A2 0.0276(6) 0.0703(9) 0.0607(8) -0.0182(7) 0.0051(5) 0.0058(6)
N2B 0.0265(6) 0.0423(7) 0.0311(6) 0.0040(5) 0.0018(4) 0.0014(5)
N2A 0.0299(6) 0.0364(6) 0.0400(7) -0.0007(5) 0.0008(5) 0.0024(5)
C5B 0.0247(6) 0.0213(5) 0.0265(6) 0.0004(4) 0.0055(4) 0.0008(4)
C11B 0.0244(6) 0.0221(5) 0.0276(6) 0.0006(4) 0.0048(5) -0.0002(4)
C4B 0.0236(6) 0.0251(6) 0.0300(6) 0.0002(5) 0.0045(5) 0.0011(5)
C1OB 0.0238(6) 0.0229(5) 0.0246(5) -0.0008(4) 0.0060(4) -0.0014(4)
C5A 0.0267(6) 0.0216(5) 0.0262(6) 0.0007(4) 0.0045(5) -0.0013(4)
C14B 0.0217(5) 0.0231(5) 0.0261(5) -0.0011(4) 0.0053(4) 0.0001(4)
C21B 0.0263(6) 0.0231(5) 0.0285(6) 0.0002(5) 0.0055(5) 0.0024(5)
C6B 0.0241(6) 0.0222(5) 0.0295(6) 0.0002(4) 0.0057(5) -0.0004(4)
C16B 0.0242(6) 0.0236(5) 0.0276(6) 0.0032(4) 0.0054(5) 0.0018(4)
C14A 0.0241(6) 0.0242(6) 0.0265(6) 0.0002(4) 0.0039(4) -0.0011(4)
C11A 0.0263(6) 0.0239(6) 0.0298(6) -0.0012(5) 0.0056(5) -0.0016(5)
C10A 0.0259(6) 0.0244(6) 0.0264(6) -0.0008(4) 0.0062(5) -0.0028(5)
C1B 0.0261(6) 0.0220(5) 0.0301(6) -0.0006(5) 0.0065(5) -0.0017(4)
C3B 0.0222(6) 0.0286(6) 0.0270(6) -0.0003(5) 0.0044(4) -0.0003(5)
C15B 0.0242(6) 0.0242(6) 0.0275(6) 0.0007(4) 0.0074(4) 0.0006(4)
C3A 0.0244(6) 0.0282(6) 0.0260(6) 0.0017(5) 0.0014(5) -0.0017(5)
C20B 0.0258(6) 0.0287(6) 0.0290(6) 0.0029(5) 0.0060(5) 0.0035(5)
C4A 0.0263(6) 0.0241(6) 0.0277(6) 0.0016(5) 0.0030(5) -0.0005(5)
C16A 0.0266(6) 0.0237(6) 0.0294(6) 0.0012(5) 0.0059(5) -0.0004(5)
C17A 0.0289(6) 0.0244(6) 0.0305(6) -0.0014(5) 0.0072(5) -0.0004(5)
C15A 0.0268(6) 0.0249(6) 0.0297(6) 0.0005(5) 0.0069(5) -0.0001(5)
C2B 0.0257(6) 0.0249(6) 0.0302(6) -0.0007(5) 0.0060(5) -0.0029(5)
C19B 0.0239(6) 0.0313(6) 0.0274(6) 0.0042(5) 0.0024(5) 0.0014(5)
C19A 0.0266(6) 0.0260(6) 0.0330(6) 0.0026(5) 0.0022(5) 0.0016(5)
C6A 0.0260(6) 0.0228(5) 0.0289(6) -0.0004(5) 0.0058(5) -0.0025(4)
C1A 0.0275(6) 0.0224(6) 0.0314(6) 0.0001(5) 0.0011(5) -0.0028(5)
C18A 0.0280(6) 0.0257(6) 0.0344(7) 0.0000(5) 0.0082(5) 0.0016(5)
C17B 0.0282(6) 0.0317(6) 0.0274(6) -0.0005(5) 0.0065(5) 0.0031(5)
C2A 0.0273(6) 0.0250(6) 0.0320(6) -0.0002(5) -0.0005(5) -0.0038(5)
C7B 0.0288(6) 0.0235(6) 0.0344(6) 0.0012(5) 0.0052(5) -0.0003(5)
C18B 0.0297(6) 0.0337(7) 0.0258(6) -0.0008(5) 0.0032(5) 0.0017(5)
C7A 0.0293(6) 0.0243(6) 0.0384(7) -0.0016(5) 0.0093(5) -0.0029(5)
C20A 0.0328(7) 0.0323(7) 0.0278(6) 0.0010(5) 0.0044(5) 0.0015(5)
C21A 0.0290(6) 0.0324(7) 0.0297(6) 0.0012(5) 0.0079(5) 0.0014(5)
C12B 0.0268(6) 0.0379(7) 0.0355(7) -0.0072(6) 0.0073(5) -0.0093(6)
C22A 0.0290(7) 0.0301(7) 0.0347(7) 0.0027(5) 0.0024(5) 0.0029(5)
C22B 0.0255(6) 0.0310(7) 0.0416(8) -0.0047(6) 0.0025(6) 0.0028(5)
C12A 0.0270(7) 0.0411(8) 0.0340(7) -0.0082(6) 0.0046(5) -0.0076(6)
C13A 0.0335(8) 0.0388(8) 0.0435(9) -0.0034(7) 0.0019(6) -0.0078(6)
C8B 0.0461(9) 0.0226(6) 0.0492(9) 0.0062(6) 0.0143(7) -0.0008(6)
C13B 0.0380(8) 0.0479(9) 0.0392(8) -0.0142(7) 0.0078(7) -0.0120(7)
C9B 0.0738(14) 0.0286(8) 0.0625(12) -0.0069(8) 0.0197(11) -0.0039(8)
C8A 0.0388(9) 0.0240(7) 0.162(3) -0.0207(11) 0.0328(13) -0.0062(7)
C9A 0.119(2) 0.0358(10) 0.0740(16) -0.0004(10) -0.0215(15) -0.0118(12)

loop_
_atom_type_symbol
_atom_type_description
_atom_type_scat_dispersion_real
_atom_type_scat_dispersion_imag
_atom_type_scat_source
C C 0.0033 0.0016 'International Tables Vol C Tables 4.2.6.8 and 6.1.1.4'
H H 0.0000 0.0000 'International Tables Vol C Tables 4.2.6.8 and 6.1.1.4'
N N 0.0064 0.0033 'International Tables Vol C Tables 4.2.6.8 and 6.1.1.4'
O O 0.0110 0.0060 'International Tables Vol C Tables 4.2.6.8 and 6.1.1.4'
F F 0.0171 0.0103 'International Tables Vol C Tables 4.2.6.8 and 6.1.1.4'

loop_
_geom_angle_atom_site_label_1
_geom_angle_atom_site_label_2
_geom_angle_atom_site_label_3
_geom_angle
_geom_angle_site_symmetry_1
_geom_angle_site_symmetry_3
_geom_angle_publ_flag
C3B O6B C22B 117.28(11) . . ?
C11B O4B C12B 115.16(11) . . ?
C3A O6A C22A 117.40(11) . . ?
C7B O2B C8B 116.26(12) . . ?
C11A O4A C12A 116.60(11) . . ?
C1A N1A C5A 120.85(11) . . ?
C1A N1A C14A 128.91(11) . . ?
C5A N1A C14A 110.04(10) . . ?
C1B N1B C5B 120.82(11) . . ?
C1B N1B C14B 129.34(11) . . ?
C5B N1B C14B 109.81(10) . . ?
C7A O2A C8A 117.21(13) . . ?
O7B2 N2B O7B1 123.98(13) . . ?
O7B2 N2B C19B 117.70(13) . . ?
O7B1 N2B C19B 118.32(13) . . ?
O7A1 N2A O7A2 123.63(14) . . ?
O7A1 N2A C19A 118.28(13) . . ?
O7A2 N2A C19A 118.10(13) . . ?
N1B C5B C4B 120.20(11) . . ?
N1B C5B C6B 107.19(11) . . ?
C4B C5B C6B 132.60(12) . . ?
O3B C11B O4B 125.01(12) . . ?
O3B C11B C1OB 124.15(12) . . ?
O4B C11B C1OB 110.81(11) . . ?
C3B C4B C5B 118.38(12) . . ?
C3B C4B H4B 123.2(11) . . ?
C5B C4B H4B 118.4(11) . . ?
C14B C1OB C6B 109.07(11) . . ?
C14B C1OB C11B 127.42(11) . . ?
C6B C1OB C11B 123.38(11) . . ?
N1A C5A C4A 120.27(11) . . ?
N1A C5A C6A 107.06(11) . . ?
C4A C5A C6A 132.65(12) . . ?
C1OB C14B N1B 106.22(11) . . ?
C1OB C14B C15B 131.42(12) . . ?
N1B C14B C15B 122.36(11) . . ?
C20B C21B C16B 120.62(12) . . ?
C20B C21B H21B 119.3(10) . . ?
C16B C21B H21B 120.1(10) . . ?
C1OB C6B C5B 107.66(11) . . ?
C1OB C6B C7B 129.16(12) . . ?
C5B C6B C7B 123.06(12) . . ?
C17B C16B C21B 120.20(12) . . ?
C17B C16B C15B 122.17(12) . . ?
C21B C16B C15B 117.55(12) . . ?
C10A C14A N1A 106.33(11) . . ?
C10A C14A C15A 131.69(12) . . ?
N1A C14A C15A 121.76(11) . . ?
O3A C11A O4A 125.37(13) . . ?
O3A C11A C10A 123.69(12) . . ?
O4A C11A C10A 110.94(11) . . ?
C14A C10A C6A 108.89(11) . . ?
C14A C10A C11A 125.48(12) . . ?
C6A C10A C11A 125.53(12) . . ?
C2B C1B N1B 119.81(12) . . ?
C2B C1B H1B 122.8(10) . . ?
N1B C1B H1B 117.3(10) . . ?
O6B C3B C4B 124.95(12) . . ?
O6B C3B C2B 114.65(11) . . ?
C4B C3B C2B 120.39(12) . . ?
O5B C15B C14B 122.74(12) . . ?
O5B C15B C16B 118.56(11) . . ?
C14B C15B C16B 118.70(11) . . ?
O6A C3A C4A 125.06(12) . . ?
O6A C3A C2A 114.59(12) . . ?
C4A C3A C2A 120.36(12) . . ?
C21B C20B C19B 117.80(12) . . ?
C21B C20B H20B 122.8(11) . . ?
C19B C20B H20B 119.4(11) . . ?
C3A C4A C5A 118.25(12) . . ?
C3A C4A H4A 121.6(11) . . ?
C5A C4A H4A 120.1(11) . . ?
C21A C16A C17A 120.21(13) . . ?
C21A C16A C15A 121.47(12) . . ?
C17A C16A C15A 118.25(12) . . ?
C18A C17A C16A 120.26(13) . . ?
C18A C17A H17A 120.2(11) . . ?
C16A C17A H17A 119.6(11) . . ?
O5A C15A C14A 122.55(13) . . ?
O5A C15A C16A 119.01(12) . . ?
C14A C15A C16A 118.44(11) . . ?
C1B C2B C3B 120.35(12) . . ?
C1B C2B H2B 121.8(11) . . ?
C3B C2B H2B 117.8(11) . . ?
C18B C19B C20B 123.14(13) . . ?
C18B C19B N2B 118.45(13) . . ?
C20B C19B N2B 118.41(12) . . ?
C20A C19A C18A 123.33(13) . . ?
C20A C19A N2A 118.49(13) . . ?
C18A C19A N2A 118.19(13) . . ?
C10A C6A C5A 107.67(11) . . ?
C10A C6A C7A 129.42(12) . . ?
C5A C6A C7A 122.88(12) . . ?
C2A C1A N1A 119.82(12) . . ?
C2A C1A H1A 125.3(12) . . ?
N1A C1A H1A 114.9(12) . . ?
C17A C18A C19A 117.93(13) . . ?
C17A C18A H18A 121.5(11) . . ?
C19A C18A H18A 120.5(11) . . ?
C18B C17B C16B 119.99(13) . . ?
C18B C17B H17B 120.1(11) . . ?
C16B C17B H17B 119.8(11) . . ?
C1A C2A C3A 120.44(12) . . ?
C1A C2A H2A 118.8(11) . . ?
C3A C2A H2A 120.8(11) . . ?
O1B C7B O2B 124.03(13) . . ?
O1B C7B C6B 123.77(13) . . ?
O2B C7B C6B 112.20(12) . . ?
C19B C18B C17B 118.19(13) . . ?
C19B C18B H18B 121.5(11) . . ?
C17B C18B H18B 120.3(11) . . ?
O1A C7A O2A 124.01(13) . . ?
O1A C7A C6A 124.60(13) . . ?
O2A C7A C6A 111.39(12) . . ?
C19A C20A C21A 118.16(13) . . ?
C19A C20A H20A 121.3(12) . . ?
C21A C20A H20A 120.6(12) . . ?
C20A C21A C16A 120.01(13) . . ?
C20A C21A H21A 118.3(12) . . ?
C16A C21A H21A 121.7(12) . . ?
O4B C12B C13B 106.88(12) . . ?
O4B C12B H12C 106.3(11) . . ?
C13B C12B H12C 113.4(11) . . ?
O4B C12B H12D 107.0(12) . . ?
C13B C12B H12D 111.3(12) . . ?
H12C C12B H12D 111.5(16) . . ?
O6A C22A H22A 111.5(11) . . ?
O6A C22A H22B 109.2(12) . . ?
H22A C22A H22B 108.6(16) . . ?
O6A C22A H22C 105.8(11) . . ?
H22A C22A H22C 107.6(16) . . ?
H22B C22A H22C 114.1(16) . . ?
O6B C22B H22D 107.6(12) . . ?
O6B C22B H22E 111.0(11) . . ?
H22D C22B H22E 115.2(16) . . ?
O6B C22B H22F 105.4(12) . . ?
H22D C22B H22F 112.0(17) . . ?
H22E C22B H22F 105.3(16) . . ?
O4A C12A C13A 109.99(13) . . ?
O4A C12A H12A 103.7(11) . . ?
C13A C12A H12A 112.5(11) . . ?
O4A C12A H12B 108.0(11) . . ?
C13A C12A H12B 111.0(11) . . ?
H12A C12A H12B 111.4(15) . . ?
C12A C13A H13A 107.7(13) . . ?
C12A C13A H13B 109.0(14) . . ?
H13A C13A H13B 109.2(18) . . ?
C12A C13A H13C 111.1(12) . . ?
H13A C13A H13C 107.7(17) . . ?
H13B C13A H13C 112.1(18) . . ?
O2B C8B C9B 110.95(14) . . ?
O2B C8B H8B1 107.5(12) . . ?
C9B C8B H8B1 113.4(12) . . ?
O2B C8B H8B2 105.8(14) . . ?
C9B C8B H8B2 108.1(14) . . ?
H8B1 C8B H8B2 110.8(19) . . ?
C12B C13B H13E 110.2(15) . . ?
C12B C13B H13F 109.7(15) . . ?
H13E C13B H13F 110(2) . . ?
C12B C13B H13D 113.8(13) . . ?
H13E C13B H13D 106(2) . . ?
H13F C13B H13D 107.1(19) . . ?
C8B C9B H9B1 107.6(15) . . ?
C8B C9B H9B2 107.0(16) . . ?
H9B1 C9B H9B2 107(2) . . ?
C8B C9B H9B3 105.8(18) . . ?
H9B1 C9B H9B3 108(2) . . ?
H9B2 C9B H9B3 121(2) . . ?
O2A C8A C9A 107.31(19) . . ?
O2A C8A H8A1 110.3 . . ?
C9A C8A H8A1 110.3 . . ?
O2A C8A H8A2 110.3 . . ?
C9A C8A H8A2 110.3 . . ?
H8A1 C8A H8A2 108.5 . . ?
C8A C9A H9A3 109.5 . . ?
C8A C9A H9A1 109.5 . . ?
H9A3 C9A H9A1 109.5 . . ?
C8A C9A H9A2 109.5 . . ?
H9A3 C9A H9A2 109.5 . . ?
H9A1 C9A H9A2 109.5 . . ?

loop_
_geom_bond_atom_site_label_1
_geom_bond_atom_site_label_2
_geom_bond_distance
_geom_bond_site_symmetry_2
_geom_bond_publ_flag
O6B C3B 1.3451(16) . ?
O6B C22B 1.4365(17) . ?
O4B C11B 1.3359(16) . ?
O4B C12B 1.4590(17) . ?
O3B C11B 1.2031(16) . ?
O6A C3A 1.3512(16) . ?
O6A C22A 1.4394(17) . ?
O2B C7B 1.3424(17) . ?
O2B C8B 1.4584(17) . ?
O5B C15B 1.2371(16) . ?
O4A C11A 1.3383(17) . ?
O4A C12A 1.4630(17) . ?
O5A C15A 1.2357(17) . ?
O3A C11A 1.1979(17) . ?
O7B1 N2B 1.2244(17) . ?
O1B C7B 1.2084(18) . ?
O1A C7A 1.2049(18) . ?
N1A C1A 1.3758(16) . ?
N1A C5A 1.3821(16) . ?
N1A C14A 1.4071(17) . ?
N1B C1B 1.3791(16) . ?
N1B C5B 1.3841(16) . ?
N1B C14B 1.4073(16) . ?
O7A1 N2A 1.2234(18) . ?
O2A C7A 1.3285(18) . ?
O2A C8A 1.454(2) . ?
O7B2 N2B 1.2234(18) . ?
O7A2 N2A 1.2235(18) . ?
N2B C19B 1.4728(18) . ?
N2A C19A 1.4720(19) . ?
C5B C4B 1.4061(18) . ?
C5B C6B 1.4097(18) . ?
C11B C1OB 1.4928(18) . ?
C4B C3B 1.3754(18) . ?
C4B H4B 0.976(19) . ?
C1OB C14B 1.3982(17) . ?
C1OB C6B 1.3995(18) . ?
C5A C4A 1.4061(19) . ?
C5A C6A 1.4144(18) . ?
C14B C15B 1.4416(18) . ?
C21B C20B 1.3844(19) . ?
C21B C16B 1.3951(18) . ?
C21B H21B 0.954(18) . ?
C6B C7B 1.4675(18) . ?
C16B C17B 1.3925(19) . ?
C16B C15B 1.4976(18) . ?
C14A C10A 1.3991(18) . ?
C14A C15A 1.4434(18) . ?
C11A C10A 1.4988(18) . ?
C10A C6A 1.4031(19) . ?
C1B C2B 1.3539(19) . ?
C1B H1B 0.980(18) . ?
C3B C2B 1.4181(18) . ?
C3A C4A 1.3757(18) . ?
C3A C2A 1.4162(19) . ?
C20B C19B 1.386(2) . ?
C20B H20B 0.995(18) . ?
C4A H4A 0.972(19) . ?
C16A C21A 1.3966(19) . ?
C16A C17A 1.3971(19) . ?
C16A C15A 1.4963(19) . ?
C17A C18A 1.385(2) . ?
C17A H17A 0.974(19) . ?
C2B H2B 0.976(19) . ?
C19B C18B 1.385(2) . ?
C19A C20A 1.380(2) . ?
C19A C18A 1.386(2) . ?
C6A C7A 1.4632(19) . ?
C1A C2A 1.3521(19) . ?
C1A H1A 0.95(2) . ?
C18A H18A 1.006(19) . ?
C17B C18B 1.391(2) . ?
C17B H17B 0.956(19) . ?
C2A H2A 0.966(19) . ?
C18B H18B 0.981(19) . ?
C20A C21A 1.389(2) . ?
C20A H20A 0.95(2) . ?
C21A H21A 0.99(2) . ?
C12B C13B 1.499(2) . ?
C12B H12C 0.999(19) . ?
C12B H12D 0.98(2) . ?
C22A H22A 1.01(2) . ?
C22A H22B 0.99(2) . ?
C22A H22C 1.02(2) . ?
C22B H22D 0.96(2) . ?
C22B H22E 0.983(19) . ?
C22B H22F 1.02(2) . ?
C12A C13A 1.503(2) . ?
C12A H12A 1.02(2) . ?
C12A H12B 0.982(18) . ?
C13A H13A 1.01(2) . ?
C13A H13B 0.93(2) . ?
C13A H13C 1.03(2) . ?
C8B C9B 1.488(3) . ?
C8B H8B1 1.00(2) . ?
C8B H8B2 1.00(2) . ?
C13B H13E 0.97(3) . ?
C13B H13F 0.99(3) . ?
C13B H13D 1.02(2) . ?
C9B H9B1 1.06(3) . ?
C9B H9B2 1.12(3) . ?
C9B H9B3 1.06(3) . ?
C8A C9A 1.488(4) . ?
C8A H8A1 0.9900 . ?
C8A H8A2 0.9900 . ?
C9A H9A3 0.9800 . ?
C9A H9A1 0.9800 . ?
C9A H9A2 0.9800 . ?

loop_
_geom_torsion_atom_site_label_1
_geom_torsion_atom_site_label_2
_geom_torsion_atom_site_label_3
_geom_torsion_atom_site_label_4
_geom_torsion
_geom_torsion_site_symmetry_1
_geom_torsion_site_symmetry_2
_geom_torsion_site_symmetry_3
_geom_torsion_site_symmetry_4
_geom_torsion_publ_flag
C1B N1B C5B C4B 1.72(18) . . . . ?
C14B N1B C5B C4B -176.53(11) . . . . ?
C1B N1B C5B C6B -179.31(11) . . . . ?
C14B N1B C5B C6B 2.44(14) . . . . ?
C12B O4B C11B O3B 6.86(19) . . . . ?
C12B O4B C11B C1OB -171.42(11) . . . . ?
N1B C5B C4B C3B 0.04(19) . . . . ?
C6B C5B C4B C3B -178.63(14) . . . . ?
O3B C11B C1OB C14B 65.44(19) . . . . ?
O4B C11B C1OB C14B -116.27(14) . . . . ?
O3B C11B C1OB C6B -109.88(16) . . . . ?
O4B C11B C1OB C6B 68.42(16) . . . . ?
C1A N1A C5A C4A 1.61(19) . . . . ?
C14A N1A C5A C4A 176.97(11) . . . . ?
C1A N1A C5A C6A -176.61(12) . . . . ?
C14A N1A C5A C6A -1.25(14) . . . . ?
C6B C1OB C14B N1B 0.88(14) . . . . ?
C11B C1OB C14B N1B -174.98(12) . . . . ?
C6B C1OB C14B C15B 179.97(13) . . . . ?
C11B C1OB C14B C15B 4.1(2) . . . . ?
C1B N1B C14B C1OB 179.87(12) . . . . ?
C5B N1B C14B C1OB -2.07(14) . . . . ?
C1B N1B C14B C15B 0.7(2) . . . . ?
C5B N1B C14B C15B 178.74(11) . . . . ?
C14B C1OB C6B C5B 0.59(15) . . . . ?
C11B C1OB C6B C5B 176.65(11) . . . . ?
C14B C1OB C6B C7B -175.40(13) . . . . ?
C11B C1OB C6B C7B 0.7(2) . . . . ?
N1B C5B C6B C1OB -1.85(14) . . . . ?
C4B C5B C6B C1OB 176.95(14) . . . . ?
N1B C5B C6B C7B 174.43(12) . . . . ?
C4B C5B C6B C7B -6.8(2) . . . . ?
C20B C21B C16B C17B -1.9(2) . . . . ?
C20B C21B C16B C15B -178.58(12) . . . . ?
C1A N1A C14A C10A 175.56(13) . . . . ?
C5A N1A C14A C10A 0.68(14) . . . . ?
C1A N1A C14A C15A -9.3(2) . . . . ?
C5A N1A C14A C15A 175.79(12) . . . . ?
C12A O4A C11A O3A -1.1(2) . . . . ?
C12A O4A C11A C10A 179.71(12) . . . . ?
N1A C14A C10A C6A 0.17(14) . . . . ?
C15A C14A C10A C6A -174.25(14) . . . . ?
N1A C14A C10A C11A 176.62(12) . . . . ?
C15A C14A C10A C11A 2.2(2) . . . . ?
O3A C11A C10A C14A -73.23(19) . . . . ?
O4A C11A C10A C14A 106.00(15) . . . . ?
O3A C11A C10A C6A 102.65(17) . . . . ?
O4A C11A C10A C6A -78.12(17) . . . . ?
C5B N1B C1B C2B -1.57(19) . . . . ?
C14B N1B C1B C2B 176.30(12) . . . . ?
C22B O6B C3B C4B -0.4(2) . . . . ?
C22B O6B C3B C2B 178.75(12) . . . . ?
C5B C4B C3B O6B 177.23(12) . . . . ?
C5B C4B C3B C2B -1.89(19) . . . . ?
C1OB C14B C15B O5B -165.18(13) . . . . ?
N1B C14B C15B O5B 13.8(2) . . . . ?
C1OB C14B C15B C16B 14.5(2) . . . . ?
N1B C14B C15B C16B -166.52(11) . . . . ?
C17B C16B C15B O5B -130.47(14) . . . . ?
C21B C16B C15B O5B 46.12(17) . . . . ?
C17B C16B C15B C14B 49.83(17) . . . . ?
C21B C16B C15B C14B -133.59(13) . . . . ?
C22A O6A C3A C4A 9.08(19) . . . . ?
C22A O6A C3A C2A -170.77(12) . . . . ?
C16B C21B C20B C19B -0.10(19) . . . . ?
O6A C3A C4A C5A -179.63(12) . . . . ?
C2A C3A C4A C5A 0.21(19) . . . . ?
N1A C5A C4A C3A -1.45(19) . . . . ?
C6A C5A C4A C3A 176.23(14) . . . . ?
C21A C16A C17A C18A 2.6(2) . . . . ?
C15A C16A C17A C18A 179.61(12) . . . . ?
C10A C14A C15A O5A 159.71(14) . . . . ?
N1A C14A C15A O5A -14.0(2) . . . . ?
C10A C14A C15A C16A -19.8(2) . . . . ?
N1A C14A C15A C16A 166.47(11) . . . . ?
C21A C16A C15A O5A 126.57(15) . . . . ?
C17A C16A C15A O5A -50.38(18) . . . . ?
C21A C16A C15A C14A -53.87(18) . . . . ?
C17A C16A C15A C14A 129.18(13) . . . . ?
N1B C1B C2B C3B -0.3(2) . . . . ?
O6B C3B C2B C1B -177.14(12) . . . . ?
C4B C3B C2B C1B 2.1(2) . . . . ?
C21B C20B C19B C18B 1.5(2) . . . . ?
C21B C20B C19B N2B -178.32(12) . . . . ?
O7B2 N2B C19B C18B 172.87(14) . . . . ?
O7B1 N2B C19B C18B -7.2(2) . . . . ?
O7B2 N2B C19B C20B -7.3(2) . . . . ?
O7B1 N2B C19B C20B 172.68(13) . . . . ?
O7A1 N2A C19A C20A 1.5(2) . . . . ?
O7A2 N2A C19A C20A -178.84(15) . . . . ?
O7A1 N2A C19A C18A -178.36(14) . . . . ?
O7A2 N2A C19A C18A 1.3(2) . . . . ?
C14A C10A C6A C5A -0.93(15) . . . . ?
C11A C10A C6A C5A -177.38(12) . . . . ?
C14A C10A C6A C7A 176.91(13) . . . . ?
C11A C10A C6A C7A 0.5(2) . . . . ?
N1A C5A C6A C10A 1.33(14) . . . . ?
C4A C5A C6A C10A -176.58(14) . . . . ?
N1A C5A C6A C7A -176.68(12) . . . . ?
C4A C5A C6A C7A 5.4(2) . . . . ?
C5A N1A C1A C2A -0.45(19) . . . . ?
C14A N1A C1A C2A -174.84(13) . . . . ?
C16A C17A C18A C19A -0.3(2) . . . . ?
C20A C19A C18A C17A -2.5(2) . . . . ?
N2A C19A C18A C17A 177.38(12) . . . . ?
C21B C16B C17B C18B 2.6(2) . . . . ?
C15B C16B C17B C18B 179.07(12) . . . . ?
N1A C1A C2A C3A -0.8(2) . . . . ?
O6A C3A C2A C1A -179.21(12) . . . . ?
C4A C3A C2A C1A 0.9(2) . . . . ?
C8B O2B C7B O1B 1.8(2) . . . . ?
C8B O2B C7B C6B -178.84(12) . . . . ?
C1OB C6B C7B O1B -164.72(15) . . . . ?
C5B C6B C7B O1B 19.9(2) . . . . ?
C1OB C6B C7B O2B 15.9(2) . . . . ?
C5B C6B C7B O2B -159.51(12) . . . . ?
C20B C19B C18B C17B -0.9(2) . . . . ?
N2B C19B C18B C17B 178.96(13) . . . . ?
C16B C17B C18B C19B -1.2(2) . . . . ?
C8A O2A C7A O1A -0.4(3) . . . . ?
C8A O2A C7A C6A 179.98(19) . . . . ?
C10A C6A C7A O1A 176.58(16) . . . . ?
C5A C6A C7A O1A -5.9(2) . . . . ?
C10A C6A C7A O2A -3.8(2) . . . . ?
C5A C6A C7A O2A 173.77(14) . . . . ?
C18A C19A C20A C21A 2.8(2) . . . . ?
N2A C19A C20A C21A -177.08(13) . . . . ?
C19A C20A C21A C16A -0.3(2) . . . . ?
C17A C16A C21A C20A -2.3(2) . . . . ?
C15A C16A C21A C20A -179.20(13) . . . . ?
C11B O4B C12B C13B -178.60(13) . . . . ?
C11A O4A C12A C13A -100.14(15) . . . . ?
C7B O2B C8B C9B 84.19(19) . . . . ?
C7A O2A C8A C9A 121.1(2) . . . . ?
